data_2202680
loop_
_publ_author_name
'Elena L\'opez-Torres'
'Mar\'ia Antonia Mendiola '
'C\'esar J. Pastor'

_publ_section_title
;
 Chloro[5,6-diphenyl-1,2,4-triazine-3(2<i>H</i>)-thionato]dimethyltin(IV)
;
_journal_issue 9
_journal_name_full 'Acta Crystallographica Section E'
_journal_page_first m713
_journal_page_last m714
_journal_paper_doi 10.1107/S1600536803015356
_journal_volume 59
_journal_year 2003
_chemical_formula_iupac '[Sn Cl (C1 H3)2 (C15 H10 N3 S)]'
_chemical_formula_moiety 'C17 H16 Cl N3 S Sn'
_chemical_formula_sum 'C17 H16 Cl N3 S Sn'
_chemical_formula_weight 448.53
_chemical_name_systematic ?
_space_group_IT_number 2
_symmetry_cell_setting triclinic
_symmetry_space_group_name_Hall '-P 1'
_symmetry_space_group_name_H-M 'P -1'
_atom_sites_solution_hydrogens geom
_atom_sites_solution_primary direct
_atom_sites_solution_secondary difmap
_audit_creation_method SHELXL-97
_cell_angle_alpha 79.5240(10)
_cell_angle_beta 74.7380(10)
_cell_angle_gamma 73.8280(10)
_cell_formula_units_Z 2
_cell_length_a 7.57370(10)
_cell_length_b 10.63930(10)
_cell_length_c 12.46020(10)
_cell_measurement_temperature 296(2)
_cell_volume 923.889(18)
_computing_cell_refinement SMART
_computing_data_collection 'SMART (Bruker, 1997-2001)'
_computing_data_reduction 'SAINT-Plus-NT (Bruker, 1997-2001)'
_computing_molecular_graphics 'SHELXTL (Bruker, 2000)'
_computing_publication_material SHELXTL
_computing_structure_refinement 'SHELXL97 (Sheldrick, 1997)'
_computing_structure_solution 'SHELXS97 (Sheldrick, 1997)'
_diffrn_ambient_temperature 296(2)
_diffrn_measured_fraction_theta_full 0.936
_diffrn_measured_fraction_theta_max 0.936
_diffrn_measurement_device_type 'Bruker SMART CCD'
_diffrn_measurement_method \w
_diffrn_radiation_monochromator graphite
_diffrn_radiation_source 'rotating anode'
_diffrn_radiation_type CuK\a
_diffrn_radiation_wavelength 1.54178
_diffrn_reflns_av_R_equivalents 0.0424
_diffrn_reflns_av_sigmaI/netI 0.0373
_diffrn_reflns_limit_h_max 9
_diffrn_reflns_limit_h_min -9
_diffrn_reflns_limit_k_max 12
_diffrn_reflns_limit_k_min -12
_diffrn_reflns_limit_l_max 15
_diffrn_reflns_limit_l_min -15
_diffrn_reflns_number 10236
_diffrn_reflns_theta_full 70.44
_diffrn_reflns_theta_max 70.44
_diffrn_reflns_theta_min 3.70
_diffrn_standards_decay_% 0
_exptl_absorpt_coefficient_mu 13.393
_exptl_absorpt_correction_T_max 0.069
_exptl_absorpt_correction_T_min 0.062
_exptl_absorpt_correction_type multi-scan
_exptl_absorpt_process_details '(SADABS; Sheldrick, 1997--2001)'
_exptl_crystal_colour yellow
_exptl_crystal_density_diffrn 1.612
_exptl_crystal_density_method 'not measured'
_exptl_crystal_description prism
_exptl_crystal_F_000 444
_exptl_crystal_size_max 0.30
_exptl_crystal_size_mid 0.20
_exptl_crystal_size_min 0.20
_refine_diff_density_max 0.905
_refine_diff_density_min -0.732
_refine_ls_extinction_coef 0.0023(2)
_refine_ls_extinction_expression Fc^*^=kFc[1+0.001xFc^2^\l^3^/sin(2\q)]^-1/4^
_refine_ls_extinction_method SHELXL97
_refine_ls_goodness_of_fit_ref 1.040
_refine_ls_hydrogen_treatment constr
_refine_ls_matrix_type full
_refine_ls_number_parameters 211
_refine_ls_number_reflns 3309
_refine_ls_number_restraints 0
_refine_ls_restrained_S_all 1.040
_refine_ls_R_factor_all 0.0279
_refine_ls_R_factor_gt 0.0276
_refine_ls_shift/su_max 0.001
_refine_ls_shift/su_mean 0.000
_refine_ls_structure_factor_coef Fsqd
_refine_ls_weighting_details 'calc w = 1/[\s^2^(Fo^2^)+(0.0419P)^2^+0.3651P] where P = (Fo^2^+2Fc^2^)/3'
_refine_ls_weighting_scheme calc
_refine_ls_wR_factor_gt 0.0705
_refine_ls_wR_factor_ref 0.0709
_reflns_number_gt 3256
_reflns_number_total 3309
_reflns_threshold_expression I>2\s(I)
_cod_data_source_file lh6077.cif
_cod_data_source_block I
_cod_depositor_comments
;
The following automatic conversions were performed:
'_symmetry_cell_setting' value 'Triclinic' changed to 'triclinic'
according to '/home/saulius/struct/CIF-dictionaries/cif_core.dic'
dictionary named 'cif_core.dic' version 2.4.1 from 2010-06-29.

Automatic conversion script
Id: cif_fix_enum 1527 2010-12-29 10:47:43Z saulius 

The following automatic conversions were performed:

'_symmetry_cell_setting' value 'Triclinic' changed to 'triclinic'
according to /home/saulius/struct/CIF-dictionaries/cif_core.dic
dictionary named 'cif_core.dic' version 2.4.1 from 2010-06-29.

Automatic conversion script
Id: cif_fix_values 1715 2011-07-08 13:25:40Z adriana 
;
_cod_original_cell_volume 923.890(17)
_cod_database_code 2202680
_cod_database_fobs_code 2202680

loop_
_symmetry_equiv_pos_as_xyz
'x, y, z'
'-x, -y, -z'

loop_
_atom_site_label
_atom_site_fract_x
_atom_site_fract_y
_atom_site_fract_z
_atom_site_U_iso_or_equiv
_atom_site_adp_type
_atom_site_calc_flag
_atom_site_refinement_flags
_atom_site_occupancy
_atom_site_disorder_assembly
_atom_site_disorder_group
_atom_site_type_symbol
C1 0.3818(5) -0.4604(4) 0.3716(4) 0.0704(10) Uani d . 1 . . C
H1A 0.4567 -0.4151 0.3943 0.106 Uiso calc R 1 . . H
H1B 0.4470 -0.4918 0.3007 0.106 Uiso calc R 1 . . H
H1C 0.3607 -0.5338 0.4266 0.106 Uiso calc R 1 . . H
C2 -0.0820(6) -0.2083(4) 0.4703(3) 0.0669(9) Uani d . 1 . . C
H2A -0.1422 -0.2619 0.5317 0.100 Uiso calc R 1 . . H
H2B -0.1750 -0.1502 0.4327 0.100 Uiso calc R 1 . . H
H2C -0.0210 -0.1572 0.4981 0.100 Uiso calc R 1 . . H
C3 0.2216(4) -0.1131(2) 0.1870(2) 0.0382(5) Uani d . 1 . . C
C4 0.3311(3) 0.0721(2) 0.1373(2) 0.0316(5) Uani d . 1 . . C
C5 0.4223(3) 0.0308(2) 0.2295(2) 0.0347(5) Uani d . 1 . . C
C6 0.3196(3) 0.2008(2) 0.0677(2) 0.0335(5) Uani d . 1 . . C
C7 0.3019(4) 0.2109(3) -0.0421(2) 0.0406(6) Uani d . 1 . . C
H7 0.3035 0.1360 -0.0713 0.049 Uiso calc R 1 . . H
C8 0.2823(5) 0.3303(3) -0.1077(3) 0.0581(8) Uani d . 1 . . C
H8 0.2739 0.3356 -0.1816 0.070 Uiso calc R 1 . . H
C9 0.2748(6) 0.4421(3) -0.0643(4) 0.0689(10) Uani d . 1 . . C
H9 0.2618 0.5229 -0.1089 0.083 Uiso calc R 1 . . H
C10 0.2868(6) 0.4343(3) 0.0457(4) 0.0680(10) Uani d . 1 . . C
H10 0.2792 0.5103 0.0754 0.082 Uiso calc R 1 . . H
C11 0.3100(4) 0.3145(3) 0.1114(3) 0.0488(6) Uani d . 1 . . C
H11 0.3191 0.3096 0.1851 0.059 Uiso calc R 1 . . H
C12 0.5605(3) 0.0936(2) 0.2493(2) 0.0349(5) Uani d . 1 . . C
C13 0.6977(4) 0.1320(3) 0.1603(2) 0.0408(5) Uani d . 1 . . C
H13 0.7027 0.1180 0.0879 0.049 Uiso calc R 1 . . H
C14 0.8264(4) 0.1911(3) 0.1791(3) 0.0500(7) Uani d . 1 . . C
H14 0.9172 0.2171 0.1194 0.060 Uiso calc R 1 . . H
C15 0.8203(5) 0.2112(3) 0.2861(3) 0.0611(8) Uani d . 1 . . C
H15 0.9055 0.2523 0.2984 0.073 Uiso calc R 1 . . H
C16 0.6874(5) 0.1706(4) 0.3755(3) 0.0604(8) Uani d . 1 . . C
H16 0.6847 0.1834 0.4478 0.073 Uiso calc R 1 . . H
C17 0.5589(4) 0.1111(3) 0.3577(2) 0.0459(6) Uani d . 1 . . C
H17 0.4712 0.0826 0.4181 0.055 Uiso calc R 1 . . H
N1 0.2771(4) -0.1411(2) 0.2841(2) 0.0446(5) Uani d . 1 . . N
N2 0.3856(3) -0.0714(2) 0.30284(19) 0.0431(5) Uani d . 1 . . N
N3 0.2409(3) -0.0065(2) 0.11380(18) 0.0358(4) Uani d . 1 . . N
S1 0.10706(11) -0.22346(7) 0.16482(6) 0.04904(18) Uani d . 1 . . S
Sn1 0.12042(2) -0.330147(15) 0.356620(13) 0.04039(10) Uani d . 1 . . Sn
Cl1 -0.05400(14) -0.48659(8) 0.34937(7) 0.0644(2) Uani d . 1 . . Cl

loop_
_atom_site_aniso_label
_atom_site_aniso_U_11
_atom_site_aniso_U_22
_atom_site_aniso_U_33
_atom_site_aniso_U_12
_atom_site_aniso_U_13
_atom_site_aniso_U_23
C1 0.0493(18) 0.070(2) 0.081(2) -0.0088(15) -0.0230(17) 0.0223(19)
C2 0.070(2) 0.056(2) 0.064(2) -0.0071(16) -0.0076(17) -0.0038(15)
C3 0.0432(13) 0.0308(12) 0.0443(13) -0.0151(10) -0.0165(11) 0.0057(10)
C4 0.0310(11) 0.0278(11) 0.0361(12) -0.0092(8) -0.0095(9) 0.0018(9)
C5 0.0354(12) 0.0334(12) 0.0368(12) -0.0114(9) -0.0118(10) 0.0026(9)
C6 0.0296(11) 0.0269(11) 0.0437(13) -0.0080(8) -0.0127(10) 0.0055(9)
C7 0.0381(13) 0.0379(13) 0.0474(14) -0.0118(10) -0.0171(11) 0.0062(11)
C8 0.0588(18) 0.0543(19) 0.0588(18) -0.0181(14) -0.0253(15) 0.0239(14)
C9 0.074(2) 0.0357(16) 0.091(3) -0.0163(15) -0.031(2) 0.0292(16)
C10 0.077(2) 0.0261(14) 0.103(3) -0.0124(13) -0.029(2) -0.0006(16)
C11 0.0555(16) 0.0313(13) 0.0619(17) -0.0104(11) -0.0194(14) -0.0026(12)
C12 0.0358(12) 0.0298(12) 0.0415(12) -0.0081(9) -0.0158(10) 0.0001(9)
C13 0.0390(13) 0.0405(14) 0.0448(13) -0.0142(10) -0.0114(11) 0.0003(11)
C14 0.0390(14) 0.0423(15) 0.0724(19) -0.0165(11) -0.0190(13) 0.0037(13)
C15 0.0596(19) 0.0548(18) 0.087(2) -0.0246(15) -0.0387(18) -0.0044(16)
C16 0.072(2) 0.063(2) 0.0619(19) -0.0190(16) -0.0358(17) -0.0119(16)
C17 0.0504(15) 0.0478(15) 0.0440(14) -0.0151(12) -0.0178(12) -0.0015(12)
N1 0.0541(14) 0.0405(12) 0.0457(12) -0.0253(10) -0.0185(11) 0.0112(10)
N2 0.0510(13) 0.0424(12) 0.0425(11) -0.0221(10) -0.0202(10) 0.0095(9)
N3 0.0409(11) 0.0283(10) 0.0423(11) -0.0120(8) -0.0179(9) 0.0038(8)
S1 0.0701(5) 0.0394(4) 0.0525(4) -0.0318(3) -0.0311(3) 0.0117(3)
Sn1 0.04355(14) 0.03489(13) 0.04653(14) -0.01537(8) -0.01881(9) 0.00762(8)
Cl1 0.0899(6) 0.0561(4) 0.0678(5) -0.0478(4) -0.0396(4) 0.0201(4)

loop_
_atom_type_symbol
_atom_type_description
_atom_type_scat_dispersion_real
_atom_type_scat_dispersion_imag
_atom_type_scat_source
C C 0.0181 0.0091 'International Tables Vol C Tables 4.2.6.8 and 6.1.1.4'
H H 0.0000 0.0000 'International Tables Vol C Tables 4.2.6.8 and 6.1.1.4'
N N 0.0311 0.0180 'International Tables Vol C Tables 4.2.6.8 and 6.1.1.4'
S S 0.3331 0.5567 'International Tables Vol C Tables 4.2.6.8 and 6.1.1.4'
Cl Cl 0.3639 0.7018 'International Tables Vol C Tables 4.2.6.8 and 6.1.1.4'
Sn Sn 0.0259 5.4591 'International Tables Vol C Tables 4.2.6.8 and 6.1.1.4'

loop_
_geom_angle_atom_site_label_1
_geom_angle_atom_site_label_2
_geom_angle_atom_site_label_3
_geom_angle
Sn1 C1 H1A 109.5
Sn1 C1 H1B 109.5
H1A C1 H1B 109.5
Sn1 C1 H1C 109.5
H1A C1 H1C 109.5
H1B C1 H1C 109.5
Sn1 C2 H2A 109.5
Sn1 C2 H2B 109.5
H2A C2 H2B 109.5
Sn1 C2 H2C 109.5
H2A C2 H2C 109.5
H2B C2 H2C 109.5
N3 C3 N1 124.5(2)
N3 C3 S1 120.9(2)
N1 C3 S1 114.48(19)
N3 C4 C5 119.2(2)
N3 C4 C6 115.7(2)
C5 C4 C6 124.9(2)
N2 C5 C4 119.6(2)
N2 C5 C12 116.1(2)
C4 C5 C12 124.3(2)
C11 C6 C7 118.9(2)
C11 C6 C4 121.9(2)
C7 C6 C4 119.0(2)
C8 C7 C6 120.6(3)
C8 C7 H7 119.7
C6 C7 H7 119.7
C7 C8 C9 120.1(3)
C7 C8 H8 120.0
C9 C8 H8 120.0
C8 C9 C10 119.9(3)
C8 C9 H9 120.0
C10 C9 H9 120.0
C11 C10 C9 120.3(3)
C11 C10 H10 119.9
C9 C10 H10 119.9
C10 C11 C6 120.1(3)
C10 C11 H11 120.0
C6 C11 H11 120.0
C13 C12 C17 119.2(2)
C13 C12 C5 120.5(2)
C17 C12 C5 120.3(2)
C14 C13 C12 120.3(3)
C14 C13 H13 119.9
C12 C13 H13 119.9
C15 C14 C13 120.1(3)
C15 C14 H14 120.0
C13 C14 H14 120.0
C14 C15 C16 120.2(3)
C14 C15 H15 119.9
C16 C15 H15 119.9
C17 C16 C15 120.3(3)
C17 C16 H16 119.9
C15 C16 H16 119.9
C16 C17 C12 120.0(3)
C16 C17 H17 120.0
C12 C17 H17 120.0
N2 N1 C3 118.9(2)
N2 N1 Sn1 146.18(17)
C3 N1 Sn1 94.88(16)
C5 N2 N1 119.3(2)
C4 N3 C3 116.8(2)
C3 S1 Sn1 87.58(9)
C1 Sn1 C2 130.86(17)
C1 Sn1 Cl1 99.90(12)
C2 Sn1 Cl1 100.51(12)
C1 Sn1 S1 114.59(12)
C2 Sn1 S1 108.16(11)
Cl1 Sn1 S1 93.57(2)
C1 Sn1 N1 90.80(13)
C2 Sn1 N1 87.95(13)
Cl1 Sn1 N1 156.25(6)
S1 Sn1 N1 62.68(5)

loop_
_geom_bond_atom_site_label_1
_geom_bond_atom_site_label_2
_geom_bond_site_symmetry_2
_geom_bond_distance
_geom_bond_publ_flag
C1 Sn1 . 2.109(3) ?
C1 H1A . 0.9600 ?
C1 H1B . 0.9600 ?
C1 H1C . 0.9600 ?
C2 Sn1 . 2.111(4) ?
C2 H2A . 0.9600 ?
C2 H2B . 0.9600 ?
C2 H2C . 0.9600 ?
C3 N3 . 1.337(3) ?
C3 N1 . 1.340(3) ?
C3 S1 . 1.738(3) ?
C4 N3 . 1.328(3) ?
C4 C5 . 1.434(3) ?
C4 C6 . 1.475(3) ?
C5 N2 . 1.330(3) ?
C5 C12 . 1.478(3) ?
C6 C11 . 1.390(4) ?
C6 C7 . 1.391(4) ?
C7 C8 . 1.373(4) ?
C7 H7 . 0.9300 ?
C8 C9 . 1.376(6) ?
C8 H8 . 0.9300 ?
C9 C10 . 1.383(6) ?
C9 H9 . 0.9300 ?
C10 C11 . 1.378(5) ?
C10 H10 . 0.9300 ?
C11 H11 . 0.9300 ?
C12 C13 . 1.393(4) ?
C12 C17 . 1.394(4) ?
C13 C14 . 1.385(4) ?
C13 H13 . 0.9300 ?
C14 C15 . 1.375(5) ?
C14 H14 . 0.9300 ?
C15 C16 . 1.385(6) ?
C15 H15 . 0.9300 ?
C16 C17 . 1.380(5) ?
C16 H16 . 0.9300 ?
C17 H17 . 0.9300 ?
N1 N2 . 1.336(3) ?
N1 Sn1 . 2.525(2) ?
S1 Sn1 . 2.4671(7) ?
Sn1 Cl1 . 2.4220(7) ?

loop_
_geom_torsion_atom_site_label_1
_geom_torsion_atom_site_label_2
_geom_torsion_atom_site_label_3
_geom_torsion_atom_site_label_4
_geom_torsion
N3 C4 C5 N2 -13.0(4)
C6 C4 C5 N2 163.5(2)
N3 C4 C5 C12 166.0(2)
C6 C4 C5 C12 -17.5(4)
N3 C4 C6 C11 144.4(3)
C5 C4 C6 C11 -32.2(4)
N3 C4 C6 C7 -30.0(3)
C5 C4 C6 C7 153.4(2)
C11 C6 C7 C8 2.4(4)
C4 C6 C7 C8 177.0(2)
C6 C7 C8 C9 -1.7(5)
C7 C8 C9 C10 -0.1(6)
C8 C9 C10 C11 1.3(6)
C9 C10 C11 C6 -0.6(6)
C7 C6 C11 C10 -1.2(4)
C4 C6 C11 C10 -175.7(3)
N2 C5 C12 C13 137.7(3)
C4 C5 C12 C13 -41.2(4)
N2 C5 C12 C17 -40.2(3)
C4 C5 C12 C17 140.8(3)
C17 C12 C13 C14 -2.2(4)
C5 C12 C13 C14 179.8(2)
C12 C13 C14 C15 0.4(4)
C13 C14 C15 C16 1.1(5)
C14 C15 C16 C17 -0.8(5)
C15 C16 C17 C12 -1.0(5)
C13 C12 C17 C16 2.5(4)
C5 C12 C17 C16 -179.5(3)
N3 C3 N1 N2 -11.4(4)
S1 C3 N1 N2 172.1(2)
N3 C3 N1 Sn1 170.7(2)
S1 C3 N1 Sn1 -5.8(2)
C4 C5 N2 N1 5.7(4)
C12 C5 N2 N1 -173.3(2)
C3 N1 N2 C5 5.8(4)
Sn1 N1 N2 C5 -177.9(2)
C5 C4 N3 C3 7.9(3)
C6 C4 N3 C3 -168.9(2)
N1 C3 N3 C4 4.0(4)
S1 C3 N3 C4 -179.72(19)
N3 C3 S1 Sn1 -170.7(2)
N1 C3 S1 Sn1 5.9(2)
C3 S1 Sn1 C1 -80.55(17)
C3 S1 Sn1 C2 74.57(16)
C3 S1 Sn1 Cl1 176.86(10)
C3 S1 Sn1 N1 -3.20(11)
N2 N1 Sn1 C1 -55.1(4)
C3 N1 Sn1 C1 121.6(2)
N2 N1 Sn1 C2 75.8(4)
C3 N1 Sn1 C2 -107.5(2)
N2 N1 Sn1 Cl1 -172.4(3)
C3 N1 Sn1 Cl1 4.3(3)
N2 N1 Sn1 S1 -172.6(4)
C3 N1 Sn1 S1 4.16(15)

loop_
_cod_related_entry_id
_cod_related_entry_database
_cod_related_entry_code
1 ChemSpider 24732252
